data_4307807
loop_
_publ_author_name
'Michael Middleditch'
'James C. Anderson'
'Alexander J. Blake'
'Clare Wilson'

_publ_section_title
;
A Series of [3 + 2] Cycloaddition Products from the Reaction of Rhenium Oxo
Complexes with Diphenyl Ketene
;
_journal_name_full 'Inorganic Chemistry'
_journal_page_first 2797
_journal_page_last 2804
_journal_paper_doi 10.1021/ic062290b
_journal_volume 46
_journal_year 2007
_chemical_formula_moiety 'C24 H20 Cl N1 O4 Re, C H2 Cl2'
_chemical_formula_sum 'C25 H22 Cl3 N O4 Re'
_chemical_formula_weight 707.00
_chemical_name_systematic
; 
 ? 
;
_space_group_IT_number 14
_symmetry_cell_setting monoclinic
_symmetry_space_group_name_Hall '-P 2yn'
_symmetry_space_group_name_H-M 'P 1 21/n 1'
_atom_sites_solution_hydrogens geom
_atom_sites_solution_primary direct
_atom_sites_solution_secondary difmap
_audit_creation_method 'enCIfer editing of SHELXL97 CIF output'
_cell_angle_alpha 90.00
_cell_angle_beta 108.140(3)
_cell_angle_gamma 90.00
_cell_formula_units_Z 8
_cell_length_a 14.402(2)
_cell_length_b 16.830(3)
_cell_length_c 21.932(3)
_cell_measurement_reflns_used 4924
_cell_measurement_temperature 150(2)
_cell_measurement_theta_max 27.5
_cell_measurement_theta_min 2.3
_cell_volume 5051.8(13)
_computing_cell_refinement 'Bruker SAINT version 6.36a (Bruker, 2000)'
_computing_data_collection 'Bruker SMART version 5.625 (Bruker, 2001)'
_computing_data_reduction 'Bruker SAINT; Bruker SHELXTL (Bruker, 2001)'
_computing_molecular_graphics 'PLATON (Spek, 2003)'
_computing_publication_material 'enCIFer (Allen et al., 2004); PLATON'
_computing_structure_refinement 'SHELXL-97 (Sheldrick, 1997)'
_computing_structure_solution 'SHELXS-97 (Sheldrick, 1990)'
_diffrn_ambient_temperature 150(2)
_diffrn_measured_fraction_theta_full 0.984
_diffrn_measured_fraction_theta_max 0.981
_diffrn_measurement_device_type 'Bruker SMART APEX CCD area detector'
_diffrn_measurement_method omega
_diffrn_radiation_monochromator graphite
_diffrn_radiation_source 'normal-focus sealed tube'
_diffrn_radiation_type MoK\a
_diffrn_radiation_wavelength 0.71073
_diffrn_reflns_av_R_equivalents 0.045
_diffrn_reflns_av_sigmaI/netI 0.080
_diffrn_reflns_limit_h_max 18
_diffrn_reflns_limit_h_min -10
_diffrn_reflns_limit_k_max 21
_diffrn_reflns_limit_k_min -21
_diffrn_reflns_limit_l_max 28
_diffrn_reflns_limit_l_min -24
_diffrn_reflns_number 24605
_diffrn_reflns_theta_full 27.50
_diffrn_reflns_theta_max 27.54
_diffrn_reflns_theta_min 1.92
_diffrn_standards_decay_% 0
_diffrn_standards_number 0
_exptl_absorpt_coefficient_mu 5.163
_exptl_absorpt_correction_T_max 0.221
_exptl_absorpt_correction_T_min 0.143
_exptl_absorpt_correction_type multi-scan
_exptl_absorpt_process_details '(Bruker SHELXTL; Bruker, 2001)'
_exptl_crystal_colour royal-blue
_exptl_crystal_density_diffrn 1.859
_exptl_crystal_density_method 'not measured'
_exptl_crystal_description rhomb
_exptl_crystal_F_000 2752
_exptl_crystal_size_max 0.24
_exptl_crystal_size_mid 0.16
_exptl_crystal_size_min 0.10
_refine_diff_density_max 1.60
_refine_diff_density_min -0.73
_refine_diff_density_rms 0.13
_refine_ls_extinction_method none
_refine_ls_goodness_of_fit_ref 0.81
_refine_ls_hydrogen_treatment constr
_refine_ls_matrix_type full
_refine_ls_number_parameters 631
_refine_ls_number_reflns 11432
_refine_ls_number_restraints 0
_refine_ls_restrained_S_all 0.81
_refine_ls_R_factor_all 0.0544
_refine_ls_R_factor_gt 0.0351
_refine_ls_shift/su_max 0.001
_refine_ls_shift/su_mean 0.000
_refine_ls_structure_factor_coef Fsqd
_refine_ls_weighting_details 'calc w=1/[\s^2^(Fo^2^)+(0.012P)^2^] where P=(Fo^2^+2Fc^2^)/3'
_refine_ls_weighting_scheme calc
_refine_ls_wR_factor_gt 0.0555
_refine_ls_wR_factor_ref 0.0598
_reflns_number_gt 8414
_reflns_number_total 11432
_reflns_threshold_expression >2sigma(I)
_cod_data_source_file ic062290bsi20061201_094724_5.cif
_cod_data_source_block 17
_cod_depositor_comments
;
The following automatic conversions were performed:
'_symmetry_cell_setting' value 'Monoclinic' changed to 'monoclinic'
according to '/home/saulius/struct/CIF-dictionaries/cif_core.dic'
dictionary named 'cif_core.dic' version 2.4.1 from 2010-06-29.

Automatic conversion script
Id: cif_fix_enum 1527 2010-12-29 10:47:43Z saulius 
;
_cod_original_cell_volume 5052(2)
_cod_original_sg_symbol_H-M 'P 21/n'
_cod_original_formula_sum 'C25 H22 Cl3 N1 O4 Re'
_cod_database_code 4307807

loop_
_symmetry_equiv_pos_as_xyz
'x, y, z'
'-x+1/2, y+1/2, -z+1/2'
'-x, -y, -z'
'x-1/2, -y-1/2, z-1/2'

loop_
_atom_site_label
_atom_site_type_symbol
_atom_site_fract_x
_atom_site_fract_y
_atom_site_fract_z
_atom_site_U_iso_or_equiv
_atom_site_adp_type
_atom_site_occupancy
_atom_site_symmetry_multiplicity
_atom_site_calc_flag
_atom_site_refinement_flags
_atom_site_disorder_assembly
_atom_site_disorder_group
Re1 Re 0.222933(14) 0.187037(12) 0.161645(9) 0.01997(5) Uani 1 1 d . . .
Cl Cl 0.16708(9) 0.11315(8) 0.06652(6) 0.0261(3) Uani 1 1 d . . .
O3 O 0.2523(2) 0.1164(2) 0.21878(15) 0.0266(8) Uani 1 1 d . . .
N2 N 0.0794(3) 0.1998(2) 0.16940(19) 0.0217(10) Uani 1 1 d . . .
C1 C 0.2631(3) 0.3471(3) 0.2198(2) 0.0228(12) Uani 1 1 d . . .
N1 N 0.3656(3) 0.1874(2) 0.15295(18) 0.0208(9) Uani 1 1 d . . .
O1 O 0.2684(2) 0.2712(2) 0.23507(14) 0.0216(8) Uani 1 1 d . . .
C2 C 0.2330(3) 0.3618(3) 0.1464(2) 0.0194(11) Uani 1 1 d . . .
O2 O 0.2047(2) 0.28672(18) 0.11661(14) 0.0180(8) Uani 1 1 d . . .
C3 C 0.3203(3) 0.3916(3) 0.1272(2) 0.0209(11) Uani 1 1 d . . .
O4 O 0.2815(2) 0.4003(2) 0.25931(15) 0.0270(9) Uani 1 1 d . . .
C4 C 0.4151(3) 0.3863(3) 0.1677(2) 0.0233(12) Uani 1 1 d . . .
H4A H 0.4265 0.3686 0.2106 0.028 Uiso 1 1 calc R . .
C5 C 0.4939(4) 0.4062(3) 0.1473(2) 0.0276(13) Uani 1 1 d . . .
H5A H 0.5584 0.4026 0.1762 0.033 Uiso 1 1 calc R . .
C6 C 0.4787(4) 0.4314(3) 0.0849(2) 0.0308(13) Uani 1 1 d . . .
H6A H 0.5325 0.4444 0.0705 0.037 Uiso 1 1 calc R . .
C7 C 0.3845(4) 0.4372(4) 0.0439(2) 0.0361(15) Uani 1 1 d . . .
H7A H 0.3732 0.4542 0.0009 0.043 Uiso 1 1 calc R . .
C8 C 0.3063(4) 0.4183(3) 0.0654(2) 0.0291(13) Uani 1 1 d . . .
H8A H 0.2416 0.4237 0.0370 0.035 Uiso 1 1 calc R . .
C9 C 0.1468(3) 0.4198(3) 0.1263(2) 0.0212(11) Uani 1 1 d . . .
C10 C 0.0559(4) 0.3964(3) 0.0862(2) 0.0268(13) Uani 1 1 d . . .
H10A H 0.0466 0.3432 0.0710 0.032 Uiso 1 1 calc R . .
C11 C -0.0210(4) 0.4490(3) 0.0680(2) 0.0323(14) Uani 1 1 d . . .
H11A H -0.0824 0.4323 0.0399 0.039 Uiso 1 1 calc R . .
C12 C -0.0087(4) 0.5264(3) 0.0907(3) 0.0354(15) Uani 1 1 d . . .
H12A H -0.0620 0.5625 0.0786 0.043 Uiso 1 1 calc R . .
C13 C 0.0808(4) 0.5511(3) 0.1308(2) 0.0338(14) Uani 1 1 d . . .
H13A H 0.0892 0.6040 0.1465 0.041 Uiso 1 1 calc R . .
C14 C 0.1581(4) 0.4983(3) 0.1479(2) 0.0288(12) Uani 1 1 d . . .
H14A H 0.2201 0.5157 0.1749 0.035 Uiso 1 1 calc R . .
C15 C 0.0679(4) 0.2171(3) 0.2272(2) 0.0306(14) Uani 1 1 d . . .
H15A H 0.1248 0.2222 0.2634 0.037 Uiso 1 1 calc R . .
C16 C -0.0206(4) 0.2275(3) 0.2361(3) 0.0343(14) Uani 1 1 d . . .
H16A H -0.0247 0.2392 0.2775 0.041 Uiso 1 1 calc R . .
C17 C -0.1044(4) 0.2208(3) 0.1844(3) 0.0350(14) Uani 1 1 d . . .
H17A H -0.1671 0.2281 0.1893 0.042 Uiso 1 1 calc R . .
C18 C -0.0942(4) 0.2032(3) 0.1247(3) 0.0325(14) Uani 1 1 d . . .
H18A H -0.1504 0.1980 0.0881 0.039 Uiso 1 1 calc R . .
C19 C -0.0027(3) 0.1934(3) 0.1191(2) 0.0255(12) Uani 1 1 d . . .
H19A H 0.0030 0.1817 0.0780 0.031 Uiso 1 1 calc R . .
C20 C 0.4454(3) 0.1773(3) 0.2051(2) 0.0258(12) Uani 1 1 d . . .
H20A H 0.4367 0.1649 0.2452 0.031 Uiso 1 1 calc R . .
C21 C 0.5383(4) 0.1846(3) 0.2013(2) 0.0306(13) Uani 1 1 d . . .
H21A H 0.5929 0.1778 0.2387 0.037 Uiso 1 1 calc R . .
C22 C 0.5530(4) 0.2018(3) 0.1432(3) 0.0293(13) Uani 1 1 d . . .
H22A H 0.6170 0.2070 0.1400 0.035 Uiso 1 1 calc R . .
C23 C 0.4716(4) 0.2112(3) 0.0901(3) 0.0310(14) Uani 1 1 d . . .
H23A H 0.4790 0.2231 0.0495 0.037 Uiso 1 1 calc R . .
C24 C 0.3799(4) 0.2033(3) 0.0962(2) 0.0270(13) Uani 1 1 d . . .
H24A H 0.3246 0.2092 0.0592 0.032 Uiso 1 1 calc R . .
Re2 Re 0.792689(14) 0.501199(12) 0.348818(9) 0.01940(5) Uani 1 1 d . . .
Cl' Cl 0.84805(9) 0.56869(8) 0.44736(6) 0.0273(3) Uani 1 1 d . . .
N1' N 0.6487(3) 0.5010(2) 0.35537(18) 0.0192(9) Uani 1 1 d . . .
C1' C 0.7509(3) 0.3462(3) 0.2833(2) 0.0193(11) Uani 1 1 d . . .
O1' O 0.7645(2) 0.5759(2) 0.29484(15) 0.0253(8) Uani 1 1 d . . .
O2' O 0.7462(2) 0.4223(2) 0.27169(14) 0.0205(8) Uani 1 1 d . . .
N2' N 0.9370(3) 0.4903(2) 0.34042(19) 0.0223(10) Uani 1 1 d . . .
C2' C 0.7811(3) 0.3254(3) 0.3555(2) 0.0185(11) Uani 1 1 d . . .
O3' O 0.8098(2) 0.39825(19) 0.38905(14) 0.0191(8) Uani 1 1 d . . .
C3' C 0.8672(3) 0.2668(3) 0.3730(2) 0.0202(11) Uani 1 1 d . . .
O4' O 0.7313(2) 0.2949(2) 0.24158(15) 0.0243(8) Uani 1 1 d . . .
C4' C 0.9585(3) 0.2904(3) 0.4117(2) 0.0232(12) Uani 1 1 d . . .
H4'A H 0.9689 0.3435 0.4272 0.028 Uiso 1 1 calc R . .
C5' C 1.0351(4) 0.2361(3) 0.4278(2) 0.0287(13) Uani 1 1 d . . .
H5'A H 1.0979 0.2523 0.4543 0.034 Uiso 1 1 calc R . .
C6' C 1.0208(4) 0.1596(3) 0.4059(2) 0.0334(14) Uani 1 1 d . . .
H6'A H 1.0735 0.1228 0.4174 0.040 Uiso 1 1 calc R . .
C7' C 0.9296(4) 0.1358(3) 0.3669(2) 0.0297(13) Uani 1 1 d . . .
H7'A H 0.9200 0.0828 0.3515 0.036 Uiso 1 1 calc R . .
C8' C 0.8528(3) 0.1885(3) 0.3503(2) 0.0271(12) Uani 1 1 d . . .
H8'A H 0.7903 0.1719 0.3237 0.033 Uiso 1 1 calc R . .
C9' C 0.6940(3) 0.2923(3) 0.3736(2) 0.0198(11) Uani 1 1 d . . .
C10' C 0.5985(3) 0.3057(3) 0.3354(2) 0.0238(12) Uani 1 1 d . . .
H10B H 0.5863 0.3312 0.2950 0.029 Uiso 1 1 calc R . .
C11' C 0.5208(4) 0.2819(3) 0.3558(2) 0.0275(13) Uani 1 1 d . . .
H11B H 0.4557 0.2912 0.3292 0.033 Uiso 1 1 calc R . .
C12' C 0.5376(4) 0.2448(3) 0.4145(2) 0.0273(13) Uani 1 1 d . . .
H12B H 0.4844 0.2296 0.4290 0.033 Uiso 1 1 calc R . .
C13' C 0.6325(4) 0.2302(3) 0.4518(2) 0.0283(13) Uani 1 1 d . . .
H13B H 0.6449 0.2040 0.4919 0.034 Uiso 1 1 calc R . .
C14' C 0.7093(4) 0.2530(3) 0.4314(2) 0.0254(12) Uani 1 1 d . . .
H14B H 0.7742 0.2417 0.4573 0.030 Uiso 1 1 calc R . .
C15' C 0.6296(4) 0.4816(3) 0.4099(2) 0.0233(12) Uani 1 1 d . . .
H15B H 0.6830 0.4717 0.4475 0.028 Uiso 1 1 calc R . .
C16' C 0.5367(3) 0.4755(3) 0.4137(2) 0.0282(13) Uani 1 1 d . . .
H16B H 0.5261 0.4618 0.4530 0.034 Uiso 1 1 calc R . .
C17' C 0.4590(4) 0.4895(3) 0.3594(2) 0.0272(13) Uani 1 1 d . . .
H17B H 0.3939 0.4852 0.3608 0.033 Uiso 1 1 calc R . .
C18' C 0.4765(4) 0.5100(3) 0.3027(2) 0.0284(13) Uani 1 1 d . . .
H18B H 0.4239 0.5203 0.2648 0.034 Uiso 1 1 calc R . .
C19' C 0.5721(3) 0.5150(3) 0.3026(2) 0.0245(12) Uani 1 1 d . . .
H19B H 0.5844 0.5289 0.2638 0.029 Uiso 1 1 calc R . .
C20' C 0.9471(4) 0.4775(3) 0.2819(2) 0.0282(13) Uani 1 1 d . . .
H20B H 0.8898 0.4742 0.2459 0.034 Uiso 1 1 calc R . .
C21' C 1.0353(4) 0.4691(3) 0.2724(3) 0.0329(14) Uani 1 1 d . . .
H21B H 1.0391 0.4597 0.2305 0.039 Uiso 1 1 calc R . .
C22' C 1.1194(4) 0.4743(3) 0.3241(3) 0.0296(13) Uani 1 1 d . . .
H22B H 1.1819 0.4687 0.3186 0.035 Uiso 1 1 calc R . .
C23' C 1.1101(4) 0.4880(3) 0.3843(3) 0.0297(13) Uani 1 1 d . . .
H23B H 1.1666 0.4922 0.4208 0.036 Uiso 1 1 calc R . .
C24' C 1.0187(3) 0.4952(3) 0.3908(2) 0.0253(12) Uani 1 1 d . . .
H24B H 1.0130 0.5040 0.4323 0.030 Uiso 1 1 calc R . .
C1S C 0.2384(4) 0.8068(3) 0.1130(3) 0.0474(17) Uani 1 1 d . . .
H1SA H 0.3082 0.8217 0.1238 0.057 Uiso 1 1 calc R . .
H1SB H 0.2169 0.8187 0.1507 0.057 Uiso 1 1 calc R . .
Cl1S Cl 0.16902(12) 0.86430(11) 0.04686(7) 0.0553(5) Uani 1 1 d . . .
Cl2S Cl 0.22597(11) 0.70445(10) 0.09670(9) 0.0586(5) Uani 1 1 d . . .
C2S C 0.7198(4) 0.9032(3) 0.3723(2) 0.0362(15) Uani 1 1 d . . .
H2SA H 0.7403 0.8805 0.3369 0.043 Uiso 1 1 calc R . .
H2SB H 0.6487 0.8939 0.3623 0.043 Uiso 1 1 calc R . .
Cl3S Cl 0.74204(11) 1.00540(10) 0.37654(7) 0.0464(4) Uani 1 1 d . . .
Cl4S Cl 0.78188(13) 0.85422(11) 0.44400(8) 0.0644(6) Uani 1 1 d . . .

loop_
_atom_site_aniso_label
_atom_site_aniso_U_11
_atom_site_aniso_U_22
_atom_site_aniso_U_33
_atom_site_aniso_U_23
_atom_site_aniso_U_13
_atom_site_aniso_U_12
Re1 0.02014(10) 0.01858(11) 0.02219(11) 0.00108(9) 0.00805(8) -0.00009(9)
Cl 0.0262(7) 0.0256(8) 0.0287(7) -0.0060(6) 0.0118(6) -0.0041(6)
O3 0.0288(19) 0.021(2) 0.031(2) 0.0002(16) 0.0113(17) 0.0027(16)
N2 0.026(2) 0.015(2) 0.027(2) -0.0013(18) 0.012(2) -0.0023(18)
C1 0.014(2) 0.030(3) 0.026(3) 0.003(2) 0.008(2) 0.001(2)
N1 0.019(2) 0.021(2) 0.025(2) 0.0035(19) 0.0097(18) 0.0042(19)
O1 0.0222(18) 0.025(2) 0.0174(19) 0.0000(15) 0.0060(15) -0.0029(16)
C2 0.023(3) 0.016(3) 0.019(3) -0.001(2) 0.007(2) 0.003(2)
O2 0.0185(17) 0.018(2) 0.0165(18) -0.0010(14) 0.0035(14) 0.0026(14)
C3 0.023(3) 0.019(3) 0.022(3) -0.002(2) 0.009(2) -0.004(2)
O4 0.034(2) 0.024(2) 0.023(2) -0.0065(16) 0.0083(17) -0.0010(17)
C4 0.025(3) 0.022(3) 0.025(3) 0.000(2) 0.010(2) 0.000(2)
C5 0.017(3) 0.030(3) 0.035(3) -0.004(3) 0.007(2) -0.002(2)
C6 0.026(3) 0.037(4) 0.036(3) 0.002(3) 0.020(3) -0.005(3)
C7 0.035(3) 0.055(4) 0.020(3) 0.007(3) 0.013(3) -0.005(3)
C8 0.023(3) 0.036(4) 0.026(3) 0.005(2) 0.006(2) -0.003(3)
C9 0.025(3) 0.021(3) 0.022(3) 0.004(2) 0.014(2) 0.002(2)
C10 0.030(3) 0.023(3) 0.028(3) 0.002(2) 0.009(2) -0.002(2)
C11 0.022(3) 0.033(4) 0.043(4) 0.008(3) 0.011(3) 0.003(3)
C12 0.035(3) 0.033(4) 0.045(4) 0.011(3) 0.022(3) 0.018(3)
C13 0.044(3) 0.025(3) 0.039(4) 0.008(3) 0.023(3) 0.008(3)
C14 0.032(3) 0.026(3) 0.030(3) 0.001(3) 0.012(2) -0.003(3)
C15 0.033(3) 0.034(4) 0.026(3) -0.002(2) 0.012(3) -0.008(3)
C16 0.040(3) 0.034(4) 0.039(4) -0.002(3) 0.026(3) 0.000(3)
C17 0.034(3) 0.028(4) 0.050(4) 0.002(3) 0.024(3) -0.001(3)
C18 0.028(3) 0.024(3) 0.045(4) 0.002(3) 0.011(3) 0.004(2)
C19 0.029(3) 0.019(3) 0.029(3) 0.000(2) 0.011(2) -0.002(2)
C20 0.029(3) 0.024(3) 0.025(3) 0.002(2) 0.009(2) 0.004(2)
C21 0.023(3) 0.031(3) 0.036(3) 0.002(3) 0.007(3) 0.002(3)
C22 0.020(3) 0.022(3) 0.048(4) -0.007(3) 0.013(3) -0.001(2)
C23 0.031(3) 0.032(4) 0.037(3) 0.000(3) 0.021(3) 0.002(3)
C24 0.026(3) 0.030(3) 0.024(3) 0.000(2) 0.006(2) 0.002(2)
Re2 0.01875(9) 0.01917(11) 0.02078(11) 0.00096(9) 0.00689(8) -0.00005(9)
Cl' 0.0269(7) 0.0296(8) 0.0257(7) -0.0048(6) 0.0086(6) -0.0033(6)
N1' 0.020(2) 0.016(2) 0.024(2) 0.0010(19) 0.0099(18) 0.0026(19)
C1' 0.013(2) 0.024(3) 0.022(3) 0.004(2) 0.007(2) 0.000(2)
O1' 0.0242(19) 0.024(2) 0.029(2) 0.0053(16) 0.0106(16) 0.0019(16)
O2' 0.0231(18) 0.021(2) 0.0171(19) 0.0026(15) 0.0058(15) -0.0009(15)
N2' 0.020(2) 0.021(3) 0.030(3) 0.0014(19) 0.0139(19) 0.0001(19)
C2' 0.019(2) 0.019(3) 0.017(3) 0.000(2) 0.005(2) 0.000(2)
O3' 0.0168(17) 0.019(2) 0.0210(19) -0.0015(14) 0.0049(15) 0.0014(14)
C3' 0.019(2) 0.020(3) 0.026(3) 0.006(2) 0.014(2) 0.002(2)
O4' 0.0261(19) 0.025(2) 0.022(2) -0.0050(15) 0.0087(16) -0.0012(16)
C4' 0.025(3) 0.020(3) 0.025(3) 0.003(2) 0.009(2) -0.001(2)
C5' 0.020(3) 0.032(4) 0.035(3) 0.003(3) 0.010(2) 0.003(2)
C6' 0.026(3) 0.035(4) 0.043(4) 0.009(3) 0.015(3) 0.015(3)
C7' 0.037(3) 0.022(3) 0.033(3) 0.002(2) 0.015(3) 0.005(3)
C8' 0.024(3) 0.030(3) 0.029(3) 0.005(3) 0.010(2) 0.012(3)
C9' 0.021(3) 0.016(3) 0.023(3) -0.004(2) 0.008(2) 0.000(2)
C10' 0.025(3) 0.024(3) 0.023(3) 0.000(2) 0.009(2) 0.003(2)
C11' 0.023(3) 0.028(3) 0.032(3) -0.006(2) 0.009(2) 0.000(2)
C12' 0.029(3) 0.029(3) 0.031(3) -0.010(2) 0.019(3) -0.011(2)
C13' 0.034(3) 0.029(3) 0.025(3) 0.000(2) 0.013(3) -0.003(3)
C14' 0.023(3) 0.028(3) 0.024(3) 0.000(2) 0.004(2) 0.000(2)
C15' 0.023(3) 0.026(3) 0.022(3) 0.003(2) 0.007(2) 0.000(2)
C16' 0.024(3) 0.032(4) 0.032(3) -0.003(2) 0.014(3) 0.002(2)
C17' 0.020(3) 0.024(3) 0.040(3) -0.006(3) 0.012(2) 0.003(2)
C18' 0.023(3) 0.026(3) 0.032(3) -0.001(2) 0.003(2) 0.004(2)
C19' 0.027(3) 0.022(3) 0.025(3) 0.001(2) 0.009(2) 0.001(2)
C20' 0.028(3) 0.031(4) 0.027(3) 0.000(2) 0.010(2) -0.006(2)
C21' 0.040(3) 0.034(4) 0.030(3) 0.001(3) 0.018(3) 0.009(3)
C22' 0.025(3) 0.024(3) 0.048(4) 0.002(3) 0.023(3) 0.002(2)
C23' 0.024(3) 0.023(3) 0.042(3) 0.003(3) 0.010(3) 0.002(2)
C24' 0.022(3) 0.027(3) 0.027(3) -0.003(2) 0.007(2) -0.004(2)
C1S 0.041(4) 0.033(4) 0.054(4) -0.006(3) -0.006(3) -0.003(3)
Cl1S 0.0590(11) 0.0613(13) 0.0458(10) 0.0016(8) 0.0167(9) -0.0127(9)
Cl2S 0.0444(9) 0.0465(12) 0.0941(14) -0.0146(9) 0.0351(10) -0.0083(8)
C2S 0.037(3) 0.040(4) 0.031(3) -0.002(3) 0.010(3) -0.002(3)
Cl3S 0.0457(9) 0.0473(11) 0.0412(9) -0.0018(8) 0.0062(7) -0.0122(8)
Cl4S 0.0662(12) 0.0649(13) 0.0448(10) 0.0198(9) -0.0078(9) -0.0121(10)

loop_
_atom_type_symbol
_atom_type_description
_atom_type_scat_dispersion_real
_atom_type_scat_dispersion_imag
_atom_type_scat_source
C C 0.0033 0.0016 'International Tables Vol C Tables 4.2.6.8 and 6.1.1.4'
H H 0.0000 0.0000 'International Tables Vol C Tables 4.2.6.8 and 6.1.1.4'
N N 0.0061 0.0033 'International Tables Vol C Tables 4.2.6.8 and 6.1.1.4'
O O 0.0106 0.0060 'International Tables Vol C Tables 4.2.6.8 and 6.1.1.4'
Cl Cl 0.1484 0.1585 'International Tables Vol C Tables 4.2.6.8 and 6.1.1.4'
Re Re -1.0185 7.2310 'International Tables Vol C Tables 4.2.6.8 and 6.1.1.4'

loop_
_geom_angle_atom_site_label_1
_geom_angle_atom_site_label_2
_geom_angle_atom_site_label_3
_geom_angle
_geom_angle_site_symmetry_1
_geom_angle_site_symmetry_3
_geom_angle_publ_flag
O3 Re1 O1 87.68(14) . . ?
O3 Re1 O2 164.00(14) . . ?
O2 Re1 O1 76.38(13) . . ?
O3 Re1 N1 92.46(15) . . ?
O2 Re1 N1 86.15(14) . . ?
O1 Re1 N1 89.28(14) . . ?
O3 Re1 N2 92.13(15) . . ?
O2 Re1 N2 88.39(14) . . ?
O1 Re1 N2 87.09(13) . . ?
N1 Re1 N2 174.03(15) . . ?
O3 Re1 Cl 102.98(12) . . ?
O2 Re1 Cl 92.95(9) . . ?
O1 Re1 Cl 169.33(9) . . ?
N1 Re1 Cl 89.72(11) . . ?
N2 Re1 Cl 92.97(11) . . ?
C19 N2 C15 116.7(4) . . ?
C19 N2 Re1 123.4(3) . . ?
C15 N2 Re1 119.8(3) . . ?
O4 C1 O1 123.4(5) . . ?
O4 C1 C2 123.5(5) . . ?
O1 C1 C2 113.1(4) . . ?
C24 N1 C20 118.0(4) . . ?
C24 N1 Re1 120.9(3) . . ?
C20 N1 Re1 121.0(3) . . ?
C1 O1 Re1 118.8(3) . . ?
O2 C2 C3 107.9(4) . . ?
O2 C2 C9 110.0(4) . . ?
C3 C2 C9 111.9(4) . . ?
O2 C2 C1 106.5(4) . . ?
C3 C2 C1 110.5(4) . . ?
C9 C2 C1 109.8(4) . . ?
C2 O2 Re1 124.4(3) . . ?
C4 C3 C8 117.8(5) . . ?
C4 C3 C2 122.2(4) . . ?
C8 C3 C2 119.7(4) . . ?
C3 C4 C5 121.4(5) . . ?
C3 C4 H4A 119.3 . . ?
C5 C4 H4A 119.3 . . ?
C6 C5 C4 120.1(5) . . ?
C6 C5 H5A 120.0 . . ?
C4 C5 H5A 120.0 . . ?
C7 C6 C5 119.2(5) . . ?
C7 C6 H6A 120.4 . . ?
C5 C6 H6A 120.4 . . ?
C6 C7 C8 120.1(5) . . ?
C6 C7 H7A 120.0 . . ?
C8 C7 H7A 120.0 . . ?
C3 C8 C7 121.4(5) . . ?
C3 C8 H8A 119.3 . . ?
C7 C8 H8A 119.3 . . ?
C10 C9 C14 118.1(5) . . ?
C10 C9 C2 121.4(5) . . ?
C14 C9 C2 120.4(4) . . ?
C11 C10 C9 121.1(5) . . ?
C11 C10 H10A 119.5 . . ?
C9 C10 H10A 119.5 . . ?
C10 C11 C12 119.9(5) . . ?
C10 C11 H11A 120.0 . . ?
C12 C11 H11A 120.0 . . ?
C13 C12 C11 120.1(5) . . ?
C13 C12 H12A 119.9 . . ?
C11 C12 H12A 119.9 . . ?
C12 C13 C14 119.6(5) . . ?
C12 C13 H13A 120.2 . . ?
C14 C13 H13A 120.2 . . ?
C13 C14 C9 121.1(5) . . ?
C13 C14 H14A 119.5 . . ?
C9 C14 H14A 119.5 . . ?
C16 C15 N2 123.5(5) . . ?
C16 C15 H15A 118.2 . . ?
N2 C15 H15A 118.2 . . ?
C16 C17 C18 117.9(5) . . ?
C16 C17 H17A 121.0 . . ?
C18 C17 H17A 121.0 . . ?
C19 C18 C17 119.7(5) . . ?
C19 C18 H18A 120.2 . . ?
C17 C18 H18A 120.2 . . ?
N2 C19 C18 122.7(5) . . ?
N2 C19 H19A 118.7 . . ?
C18 C19 H19A 118.7 . . ?
C15 C16 C17 119.5(5) . . ?
C15 C16 H16A 120.3 . . ?
C17 C16 H16A 120.3 . . ?
N1 C20 C21 121.7(5) . . ?
N1 C20 H20A 119.2 . . ?
C21 C20 H20A 119.2 . . ?
C20 C21 C22 120.3(5) . . ?
C20 C21 H21A 119.8 . . ?
C22 C21 H21A 119.8 . . ?
C23 C22 C21 117.9(5) . . ?
C23 C22 H22A 121.1 . . ?
C21 C22 H22A 121.1 . . ?
C24 C23 C22 119.7(5) . . ?
C24 C23 H23A 120.1 . . ?
C22 C23 H23A 120.1 . . ?
N1 C24 C23 122.4(5) . . ?
N1 C24 H24A 118.8 . . ?
C23 C24 H24A 118.8 . . ?
O1' Re2 O2' 87.65(14) . . ?
O1' Re2 O3' 163.85(14) . . ?
O3' Re2 O2' 76.24(13) . . ?
O1' Re2 N1' 91.24(15) . . ?
O3' Re2 N1' 87.47(14) . . ?
O2' Re2 N1' 88.88(13) . . ?
O1' Re2 N2' 91.81(15) . . ?
O3' Re2 N2' 88.46(14) . . ?
O2' Re2 N2' 87.19(14) . . ?
N1' Re2 N2' 174.92(15) . . ?
O1' Re2 Cl' 102.93(12) . . ?
O3' Re2 Cl' 93.16(9) . . ?
O2' Re2 Cl' 169.37(9) . . ?
N1' Re2 Cl' 89.85(11) . . ?
N2' Re2 Cl' 93.43(11) . . ?
C19' N1' C15' 117.7(4) . . ?
C19' N1' Re2 119.8(3) . . ?
C15' N1' Re2 122.3(3) . . ?
O4' C1' O2' 124.1(4) . . ?
O4' C1' C2' 122.1(5) . . ?
O2' C1' C2' 113.8(4) . . ?
C1' O2' Re2 118.8(3) . . ?
C24' N2' C20' 117.8(4) . . ?
C24' N2' Re2 123.1(3) . . ?
C20' N2' Re2 119.1(3) . . ?
O3' C2' C9' 107.9(4) . . ?
O3' C2' C3' 110.0(4) . . ?
C9' C2' C3' 111.2(4) . . ?
O3' C2' C1' 106.2(4) . . ?
C9' C2' C1' 110.8(4) . . ?
C3' C2' C1' 110.5(4) . . ?
C2' O3' Re2 124.2(3) . . ?
C4' C3' C8' 119.7(4) . . ?
C4' C3' C2' 120.5(4) . . ?
C8' C3' C2' 119.8(4) . . ?
C3' C4' C5' 119.6(5) . . ?
C3' C4' H4'A 120.2 . . ?
C5' C4' H4'A 120.2 . . ?
C6' C5' C4' 120.6(5) . . ?
C6' C5' H5'A 119.7 . . ?
C4' C5' H5'A 119.7 . . ?
C5' C6' C7' 119.9(5) . . ?
C5' C6' H6'A 120.0 . . ?
C7' C6' H6'A 120.0 . . ?
C8' C7' C6' 120.5(5) . . ?
C8' C7' H7'A 119.8 . . ?
C6' C7' H7'A 119.8 . . ?
C7' C8' C3' 119.6(5) . . ?
C7' C8' H8'A 120.2 . . ?
C3' C8' H8'A 120.2 . . ?
C14' C9' C10' 118.4(5) . . ?
C14' C9' C2' 120.0(4) . . ?
C10' C9' C2' 121.4(4) . . ?
C11' C10' C9' 120.4(5) . . ?
C11' C10' H10B 119.8 . . ?
C9' C10' H10B 119.8 . . ?
C12' C11' C10' 120.4(5) . . ?
C12' C11' H11B 119.8 . . ?
C10' C11' H11B 119.8 . . ?
C13' C12' C11' 119.0(5) . . ?
C13' C12' H12B 120.5 . . ?
C11' C12' H12B 120.5 . . ?
C14' C13' C12' 120.6(5) . . ?
C14' C13' H13B 119.7 . . ?
C12' C13' H13B 119.7 . . ?
C13' C14' C9' 121.2(5) . . ?
C13' C14' H14B 119.4 . . ?
C9' C14' H14B 119.4 . . ?
N1' C15' C16' 123.0(5) . . ?
N1' C15' H15B 118.5 . . ?
C16' C15' H15B 118.5 . . ?
C15' C16' C17' 118.8(5) . . ?
C15' C16' H16B 120.6 . . ?
C17' C16' H16B 120.6 . . ?
C16' C17' C18' 119.5(5) . . ?
C16' C17' H17B 120.3 . . ?
C18' C17' H17B 120.3 . . ?
C19' C18' C17' 118.5(5) . . ?
C19' C18' H18B 120.8 . . ?
C17' C18' H18B 120.8 . . ?
N1' C19' C18' 122.6(5) . . ?
N1' C19' H19B 118.7 . . ?
C18' C19' H19B 118.7 . . ?
N2' C20' C21' 123.0(5) . . ?
N2' C20' H20B 118.5 . . ?
C21' C20' H20B 118.5 . . ?
C20' C21' C22' 119.3(5) . . ?
C20' C21' H21B 120.3 . . ?
C22' C21' H21B 120.3 . . ?
C21' C22' C23' 118.2(5) . . ?
C21' C22' H22B 120.9 . . ?
C23' C22' H22B 120.9 . . ?
C24' C23' C22' 119.6(5) . . ?
C24' C23' H23B 120.2 . . ?
C22' C23' H23B 120.2 . . ?
N2' C24' C23' 122.1(5) . . ?
N2' C24' H24B 119.0 . . ?
C23' C24' H24B 119.0 . . ?
Cl2S C1S Cl1S 111.9(3) . . ?
Cl2S C1S H1SA 109.2 . . ?
Cl1S C1S H1SA 109.2 . . ?
Cl2S C1S H1SB 109.2 . . ?
Cl1S C1S H1SB 109.2 . . ?
H1SA C1S H1SB 107.9 . . ?
Cl3S C2S Cl4S 112.4(3) . . ?
Cl3S C2S H2SA 109.1 . . ?
Cl4S C2S H2SA 109.1 . . ?
Cl3S C2S H2SB 109.1 . . ?
Cl4S C2S H2SB 109.1 . . ?
H2SA C2S H2SB 107.9 . . ?

loop_
_geom_bond_atom_site_label_1
_geom_bond_atom_site_label_2
_geom_bond_distance
_geom_bond_site_symmetry_2
_geom_bond_publ_flag
Re1 O3 1.683(3) . ?
Re1 O1 2.091(3) . ?
Re1 O2 1.923(3) . ?
Re1 N2 2.136(4) . ?
Re1 N1 2.122(4) . ?
Re1 Cl 2.3454(12) . ?
N2 C15 1.361(6) . ?
N2 C19 1.348(5) . ?
C1 O1 1.317(6) . ?
C1 O4 1.215(6) . ?
C1 C2 1.550(6) . ?
N1 C24 1.350(6) . ?
N1 C20 1.356(5) . ?
C2 O2 1.422(5) . ?
C2 C3 1.531(6) . ?
C2 C9 1.533(6) . ?
C3 C4 1.381(6) . ?
C3 C8 1.381(6) . ?
C4 C5 1.384(6) . ?
C4 H4A 0.9500 . ?
C5 C6 1.384(6) . ?
C5 H5A 0.9500 . ?
C6 C7 1.377(6) . ?
C6 H6A 0.9500 . ?
C7 C8 1.387(7) . ?
C7 H7A 0.9500 . ?
C8 H8A 0.9500 . ?
C9 C10 1.387(6) . ?
C9 C14 1.396(7) . ?
C10 C11 1.377(7) . ?
C10 H10A 0.9500 . ?
C11 C12 1.386(7) . ?
C11 H11A 0.9500 . ?
C12 C13 1.378(7) . ?
C12 H12A 0.9500 . ?
C13 C14 1.382(7) . ?
C13 H13A 0.9500 . ?
C14 H14A 0.9500 . ?
C15 C16 1.359(7) . ?
C15 H15A 0.9500 . ?
C17 C16 1.379(7) . ?
C17 C18 1.394(7) . ?
C17 H17A 0.9500 . ?
C18 C19 1.371(7) . ?
C18 H18A 0.9500 . ?
C19 H19A 0.9500 . ?
C16 H16A 0.9500 . ?
C20 C21 1.372(6) . ?
C20 H20A 0.9500 . ?
C21 C22 1.386(7) . ?
C21 H21A 0.9500 . ?
C22 C23 1.379(6) . ?
C22 H22A 0.9500 . ?
C23 C24 1.375(7) . ?
C23 H23A 0.9500 . ?
C24 H24A 0.9500 . ?
Re2 O1' 1.687(3) . ?
Re2 O2' 2.090(3) . ?
Re2 O3' 1.925(3) . ?
Re2 N1' 2.122(4) . ?
Re2 N2' 2.151(4) . ?
Re2 Cl' 2.3503(12) . ?
N1' C15' 1.349(6) . ?
N1' C19' 1.349(5) . ?
C1' O2' 1.303(5) . ?
C1' O4' 1.226(5) . ?
C1' C2' 1.545(6) . ?
N2' C24' 1.343(5) . ?
N2' C20' 1.353(6) . ?
C2' O3' 1.423(5) . ?
C2' C9' 1.535(6) . ?
C2' C3' 1.536(6) . ?
C3' C4' 1.384(6) . ?
C3' C8' 1.401(7) . ?
C4' C5' 1.391(6) . ?
C4' H4'A 0.9500 . ?
C5' C6' 1.366(7) . ?
C5' H5'A 0.9500 . ?
C6' C7' 1.385(7) . ?
C6' H6'A 0.9500 . ?
C7' C8' 1.375(6) . ?
C7' H7'A 0.9500 . ?
C8' H8'A 0.9500 . ?
C9' C14' 1.385(6) . ?
C9' C10' 1.388(6) . ?
C10' C11' 1.387(6) . ?
C10' H10B 0.9500 . ?
C11' C12' 1.385(7) . ?
C11' H11B 0.9500 . ?
C12' C13' 1.379(6) . ?
C12' H12B 0.9500 . ?
C13' C14' 1.371(6) . ?
C13' H13B 0.9500 . ?
C14' H14B 0.9500 . ?
C15' C16' 1.369(6) . ?
C15' H15B 0.9500 . ?
C16' C17' 1.377(6) . ?
C16' H16B 0.9500 . ?
C17' C18' 1.389(7) . ?
C17' H17B 0.9500 . ?
C18' C19' 1.379(6) . ?
C18' H18B 0.9500 . ?
C19' H19B 0.9500 . ?
C20' C21' 1.357(7) . ?
C20' H20B 0.9500 . ?
C21' C22' 1.381(7) . ?
C21' H21B 0.9500 . ?
C22' C23' 1.387(7) . ?
C22' H22B 0.9500 . ?
C23' C24' 1.373(6) . ?
C23' H23B 0.9500 . ?
C24' H24B 0.9500 . ?
C1S Cl2S 1.757(6) . ?
C1S Cl1S 1.771(5) . ?
C1S H1SA 0.9900 . ?
C1S H1SB 0.9900 . ?
C2S Cl3S 1.747(6) . ?
C2S Cl4S 1.755(5) . ?
C2S H2SA 0.9900 . ?
C2S H2SB 0.9900 . ?
